data_7114610
loop_
_publ_author_name
'Bin-Miao Yang'
'Kai Xiang'
'Yong-Qiang Tu'
'Shi-Heng Zhang'
'Deng-Tao Yang'
'Shao-Hua Wang'
'Fu-Ming Zhang'

_publ_section_title
;
 Spiro-fused six-membered N-heterocyclic carbene: a new scaffold toward
 unique properties and activities
;
_journal_name_full Chem.Commun.
_journal_page_first 7163
_journal_paper_doi 10.1039/C4CC01627K
_journal_volume 50
_journal_year 2014
_chemical_formula_moiety 'C30 H36 Cl N2 Rh'
_chemical_formula_sum 'C30 H36 Cl N2 Rh'
_chemical_formula_weight 562.97
_chemical_name_systematic
;
 ?
;
_space_group_crystal_system monoclinic
_space_group_IT_number 14
_space_group_name_Hall '-P 2yn'
_space_group_name_H-M_alt 'P 1 21/n 1'
_symmetry_space_group_name_Hall '-P 2yn'
_symmetry_space_group_name_H-M 'P 1 21/n 1'
_atom_sites_solution_hydrogens geom
_atom_sites_solution_primary iterative
_audit_creation_date 2013-10-30
_audit_creation_method
;
Olex2 1.2
(compiled 2013.09.17 svn.r2790 for OlexSys, GUI svn.r4601)
;
_cell_angle_alpha 90
_cell_angle_beta 112.161(3)
_cell_angle_gamma 90
_cell_formula_units_Z 4
_cell_length_a 11.1034(3)
_cell_length_b 19.4323(4)
_cell_length_c 13.1451(3)
_cell_measurement_reflns_used 5300
_cell_measurement_temperature 293(2)
_cell_measurement_theta_max 28.0870
_cell_measurement_theta_min 3.5560
_cell_volume 2626.73(12)
_computing_cell_refinement
;
CrysAlisPro, Agilent Technologies,
Version 1.171.36.24 (release 03-12-2012 CrysAlis171 .NET)
(compiled Dec  3 2012,18:21:49)
;
_computing_data_collection
;
CrysAlisPro, Agilent Technologies,
Version 1.171.36.24 (release 03-12-2012 CrysAlis171 .NET)
(compiled Dec  3 2012,18:21:49)
;
_computing_data_reduction
;
CrysAlisPro, Agilent Technologies,
Version 1.171.36.24 (release 03-12-2012 CrysAlis171 .NET)
(compiled Dec  3 2012,18:21:49)
;
_computing_molecular_graphics
;
O. V. Dolomanov, L. J. Bourhis, R. J. Gildea, J. A. K. Howard and H. Puschmann,
OLEX2: a complete structure solution, refinement and analysis program.
J. Appl. Cryst. (2009). 42, 339-341.
;
_computing_publication_material
;
O. V. Dolomanov, L. J. Bourhis, R. J. Gildea, J. A. K. Howard and H. Puschmann,
OLEX2: a complete structure solution, refinement and analysis program.
J. Appl. Cryst. (2009). 42, 339-341.
;
_computing_structure_refinement
;
SHELX, G.M. Sheldrick, Acta Cryst.
(2008). A64, 112-122
;
_computing_structure_solution 'SUPERFLIP, J. Appl. Cryst. (2007) 40, 786-790'
_diffrn_ambient_temperature 293(2)
_diffrn_detector_area_resol_mean 16.0733
_diffrn_measured_fraction_theta_full 0.9977
_diffrn_measured_fraction_theta_max 0.8890
_diffrn_measurement_details
;
  1 omega  -20.00    6.00   1.0000   20.0000
omega____ theta____ kappa____ phi______ frames
    -      -19.2137  -99.0000   60.0000 26

  2 omega   -3.00   89.00   1.0000   20.0000
omega____ theta____ kappa____ phi______ frames
    -       22.6512   57.0000  120.0000 92

  3 omega   63.00   93.00   1.0000   20.0000
omega____ theta____ kappa____ phi______ frames
    -       22.6512   57.0000  150.0000 30

  4 omega   -2.00   93.00   1.0000   20.0000
omega____ theta____ kappa____ phi______ frames
    -       22.6512   77.0000  -30.0000 95

  5 omega   42.00   69.00   1.0000   20.0000
omega____ theta____ kappa____ phi______ frames
    -       22.6512  -99.0000  120.0000 27
;
_diffrn_measurement_device_type 'SuperNova, Dual, Cu at zero, Eos'
_diffrn_measurement_method '\w scans'
_diffrn_orient_matrix_UB_11 0.0670486000
_diffrn_orient_matrix_UB_12 -0.0063864000
_diffrn_orient_matrix_UB_13 0.0131294000
_diffrn_orient_matrix_UB_21 -0.0114928000
_diffrn_orient_matrix_UB_22 -0.0358947000
_diffrn_orient_matrix_UB_23 0.0004052000
_diffrn_orient_matrix_UB_31 -0.0113394000
_diffrn_orient_matrix_UB_32 -0.0017380000
_diffrn_orient_matrix_UB_33 -0.0567962000
_diffrn_radiation_monochromator mirror
_diffrn_radiation_type 'Mo K\a'
_diffrn_radiation_wavelength 0.7107
_diffrn_reflns_av_R_equivalents 0.0288
_diffrn_reflns_av_unetI/netI 0.0445
_diffrn_reflns_Laue_measured_fraction_full 0.998
_diffrn_reflns_Laue_measured_fraction_max 0.998
_diffrn_reflns_limit_h_max 13
_diffrn_reflns_limit_h_min -13
_diffrn_reflns_limit_k_max 24
_diffrn_reflns_limit_k_min -21
_diffrn_reflns_limit_l_max 16
_diffrn_reflns_limit_l_min -16
_diffrn_reflns_number 12015
_diffrn_reflns_point_group_measured_fraction_full 0.998
_diffrn_reflns_point_group_measured_fraction_max 0.998
_diffrn_reflns_theta_full 25.500
_diffrn_reflns_theta_max 26.370
_diffrn_reflns_theta_min 3.037
_diffrn_source 'SuperNova (Mo) X-ray Source'
_exptl_absorpt_coefficient_mu 0.773
_exptl_absorpt_correction_T_max 1.00000
_exptl_absorpt_correction_T_min 0.89831
_exptl_absorpt_correction_type multi-scan
_exptl_absorpt_process_details
;
CrysAlisPro, Agilent Technologies,
Version 1.171.36.24 (release 03-12-2012 CrysAlis171 .NET)
(compiled Dec  3 2012,18:21:49)
Empirical absorption correction using spherical harmonics,
 implemented in SCALE3 ABSPACK scaling algorithm.
;
_exptl_crystal_density_diffrn 1.424
_exptl_crystal_F_000 1168
_refine_diff_density_max 0.405
_refine_diff_density_min -0.491
_refine_diff_density_rms 0.063
_refine_ls_extinction_method none
_refine_ls_goodness_of_fit_ref 1.032
_refine_ls_hydrogen_treatment constr
_refine_ls_matrix_type full
_refine_ls_number_parameters 307
_refine_ls_number_reflns 5352
_refine_ls_number_restraints 24
_refine_ls_restrained_S_all 1.038
_refine_ls_R_factor_all 0.0485
_refine_ls_R_factor_gt 0.0356
_refine_ls_shift/su_max 0.001
_refine_ls_shift/su_mean 0.000
_refine_ls_structure_factor_coef Fsqd
_refine_ls_weighting_details
;
 w=1/[\s^2^(Fo^2^)+(0.0265P)^2^+0.9406P]
 where P=(Fo^2^+2Fc^2^)/3
;
_refine_ls_weighting_scheme calc
_refine_ls_wR_factor_gt 0.0710
_refine_ls_wR_factor_ref 0.0771
_reflns_Friedel_coverage 0.000
_reflns_number_gt 4367
_reflns_number_total 5352
_reflns_threshold_expression 'I > 2\s(I)'
_cod_data_source_file c4cc01627k2.cif
_cod_data_source_block yangbm0304
_cod_database_code 7114610
_shelxl_version_number 2013-2
_shelx_space_group_comment
;
The symmetry employed for this shelxl refinement is uniquely defined
by the following loop, which should always be used as a source of
symmetry information in preference to the above space-group names.
They are only intended as comments.
;
_reflns_odcompleteness_completeness 99.77
_reflns_odcompleteness_iscentric 1
_reflns_odcompleteness_theta 26.32
_olex2_refinement_description
;
1. Fixed Uiso
 At 1.2 times of:
  All C(H) groups, All C(H,H) groups
2. Uiso/Uaniso restraints and constraints
Uanis(C14) \\sim Ueq, Uanis(C15) \\sim Ueq, Uanis(C16) \\sim Ueq, Uanis(C4)
\\sim Ueq: with sigma of 0.01 and sigma for terminal atoms of 0.02
3.a Ternary CH refined with riding coordinates:
 C2(H2), C4(H4), C23(H23), C26(H26), C27(H27), C30(H30)
3.b Secondary CH2 refined with riding coordinates:
 C11(H11A,H11B), C12(H12A,H12B), C13(H13A,H13B), C14(H14A,H14B), C15(H15A,
 H15B), C16(H16A,H16B), C24(H24A,H24B), C25(H25A,H25B), C28(H28A,H28B),
 C29(H29A,H29B)
3.c Aromatic/amide H refined with riding coordinates:
 C6(H6), C7(H7), C8(H8), C9(H9), C10(H10), C18(H18), C19(H19), C20(H20),
 C21(H21), C22(H22)
;

loop_
_space_group_symop_operation_xyz
'x, y, z'
'-x+1/2, y+1/2, -z+1/2'
'-x, -y, -z'
'x-1/2, -y-1/2, z-1/2'

loop_
_atom_site_label
_atom_site_type_symbol
_atom_site_fract_x
_atom_site_fract_y
_atom_site_fract_z
_atom_site_U_iso_or_equiv
_atom_site_adp_type
_atom_site_occupancy
_atom_site_site_symmetry_order
_atom_site_calc_flag
_atom_site_refinement_flags_posn
_atom_site_refinement_flags_adp
Rh1 Rh 0.11808(2) 0.64513(2) 0.29790(2) 0.03004(8) Uani 1 1 d . .
Cl1 Cl 0.25704(8) 0.65311(4) 0.48998(6) 0.0510(2) Uani 1 1 d . .
N1 N -0.0940(2) 0.72373(11) 0.33832(17) 0.0288(5) Uani 1 1 d . .
N2 N 0.0477(2) 0.79117(11) 0.29162(18) 0.0319(5) Uani 1 1 d . .
C1 C 0.0112(2) 0.72809(14) 0.3114(2) 0.0290(6) Uani 1 1 d . .
C2 C -0.1707(3) 0.78359(13) 0.3477(2) 0.0337(6) Uani 1 1 d . .
H2 H -0.2009 0.7746 0.4075 0.040 Uiso 1 1 calc R U
C3 C -0.0910(3) 0.84891(14) 0.3746(2) 0.0348(7) Uani 1 1 d . .
C4 C -0.0163(3) 0.85778(13) 0.2988(3) 0.0371(7) Uani 1 1 d . U
H4 H -0.0737 0.8738 0.2259 0.045 Uiso 1 1 calc R U
C5 C -0.1405(3) 0.65851(14) 0.3606(2) 0.0340(7) Uani 1 1 d . .
C6 C -0.2639(3) 0.63603(16) 0.2942(3) 0.0492(8) Uani 1 1 d . .
H6 H -0.3132 0.6616 0.2327 0.059 Uiso 1 1 calc R U
C7 C -0.3139(4) 0.57601(18) 0.3188(3) 0.0617(10) Uani 1 1 d . .
H7 H -0.3968 0.5616 0.2738 0.074 Uiso 1 1 calc R U
C8 C -0.2431(4) 0.53778(18) 0.4083(3) 0.0639(11) Uani 1 1 d . .
H8 H -0.2771 0.4974 0.4246 0.077 Uiso 1 1 calc R U
C9 C -0.1203(4) 0.55974(17) 0.4742(3) 0.0572(10) Uani 1 1 d . .
H9 H -0.0715 0.5339 0.5354 0.069 Uiso 1 1 calc R U
C10 C -0.0685(3) 0.61994(16) 0.4505(2) 0.0421(7) Uani 1 1 d . .
H10 H 0.0146 0.6340 0.4954 0.051 Uiso 1 1 calc R U
C11 C -0.2892(3) 0.80111(15) 0.2446(3) 0.0463(8) Uani 1 1 d . .
H11A H -0.3638 0.7739 0.2412 0.056 Uiso 1 1 calc R U
H11B H -0.2713 0.7924 0.1789 0.056 Uiso 1 1 calc R U
C12 C -0.3142(3) 0.87779(17) 0.2551(3) 0.0588(10) Uani 1 1 d . .
H12A H -0.3236 0.9019 0.1879 0.071 Uiso 1 1 calc R U
H12B H -0.3929 0.8842 0.2695 0.071 Uiso 1 1 calc R U
C13 C -0.1968(3) 0.90459(15) 0.3505(2) 0.0434(7) Uani 1 1 d . .
H13A H -0.2187 0.9122 0.4144 0.052 Uiso 1 1 calc R U
H13B H -0.1668 0.9477 0.3310 0.052 Uiso 1 1 calc R U
C14 C 0.0156(4) 0.85307(18) 0.4892(3) 0.0589(10) Uani 1 1 d . U
H14A H -0.0182 0.8725 0.5411 0.071 Uiso 1 1 calc R U
H14B H 0.0506 0.8077 0.5146 0.071 Uiso 1 1 calc R U
C15 C 0.1192(5) 0.8993(3) 0.4771(4) 0.1077(17) Uani 1 1 d . U
H15A H 0.1227 0.9425 0.5150 0.129 Uiso 1 1 calc R U
H15B H 0.2037 0.8773 0.5088 0.129 Uiso 1 1 calc R U
C16 C 0.0854(3) 0.91197(18) 0.3577(3) 0.0647(10) Uani 1 1 d . U
H16A H 0.1615 0.9071 0.3390 0.078 Uiso 1 1 calc R U
H16B H 0.0502 0.9579 0.3378 0.078 Uiso 1 1 calc R U
C17 C 0.1498(3) 0.79630(14) 0.2490(2) 0.0360(7) Uani 1 1 d . .
C18 C 0.1198(3) 0.81797(16) 0.1425(2) 0.0461(8) Uani 1 1 d . .
H18 H 0.0347 0.8296 0.0987 0.055 Uiso 1 1 calc R U
C19 C 0.2170(4) 0.82240(19) 0.1010(3) 0.0583(9) Uani 1 1 d . .
H19 H 0.1966 0.8367 0.0289 0.070 Uiso 1 1 calc R U
C20 C 0.3431(3) 0.80596(18) 0.1650(3) 0.0580(9) Uani 1 1 d . .
H20 H 0.4079 0.8083 0.1364 0.070 Uiso 1 1 calc R U
C21 C 0.3725(3) 0.78596(18) 0.2720(3) 0.0554(9) Uani 1 1 d . .
H21 H 0.4580 0.7751 0.3159 0.066 Uiso 1 1 calc R U
C22 C 0.2773(3) 0.78172(15) 0.3154(3) 0.0451(8) Uani 1 1 d . .
H22 H 0.2986 0.7692 0.3884 0.054 Uiso 1 1 calc R U
C23 C -0.0394(3) 0.60624(16) 0.1657(2) 0.0438(7) Uani 1 1 d . .
H23 H -0.1227 0.6266 0.1590 0.053 Uiso 1 1 calc R U
C24 C -0.0402(4) 0.52904(17) 0.1673(3) 0.0615(10) Uani 1 1 d . .
H24A H -0.0927 0.5125 0.0943 0.074 Uiso 1 1 calc R U
H24B H -0.0810 0.5137 0.2169 0.074 Uiso 1 1 calc R U
C25 C 0.0931(4) 0.49745(17) 0.2025(3) 0.0683(11) Uani 1 1 d . .
H25A H 0.1168 0.4927 0.1389 0.082 Uiso 1 1 calc R U
H25B H 0.0913 0.4518 0.2317 0.082 Uiso 1 1 calc R U
C26 C 0.1951(3) 0.54044(16) 0.2888(3) 0.0510(9) Uani 1 1 d . .
H26 H 0.2375 0.5176 0.3598 0.061 Uiso 1 1 calc R U
C27 C 0.2702(3) 0.58911(16) 0.2642(3) 0.0483(8) Uani 1 1 d . .
H27 H 0.3575 0.5946 0.3209 0.058 Uiso 1 1 calc R U
C28 C 0.2610(4) 0.6071(2) 0.1504(3) 0.0648(10) Uani 1 1 d . .
H28A H 0.2946 0.5689 0.1215 0.078 Uiso 1 1 calc R U
H28B H 0.3162 0.6466 0.1548 0.078 Uiso 1 1 calc R U
C29 C 0.1243(4) 0.6234(2) 0.0701(3) 0.0625(10) Uani 1 1 d . .
H29A H 0.1295 0.6583 0.0191 0.075 Uiso 1 1 calc R U
H29B H 0.0872 0.5823 0.0280 0.075 Uiso 1 1 calc R U
C30 C 0.0341(3) 0.64865(15) 0.1243(2) 0.0430(7) Uani 1 1 d . .
H30 H -0.0081 0.6926 0.0951 0.052 Uiso 1 1 calc R U

loop_
_atom_site_aniso_label
_atom_site_aniso_U_11
_atom_site_aniso_U_22
_atom_site_aniso_U_33
_atom_site_aniso_U_23
_atom_site_aniso_U_13
_atom_site_aniso_U_12
Rh1 0.02838(13) 0.03213(14) 0.02935(12) 0.00137(10) 0.01060(10) 0.00435(10)
Cl1 0.0397(4) 0.0743(6) 0.0320(4) 0.0082(4) 0.0054(3) 0.0021(4)
N1 0.0305(12) 0.0278(12) 0.0297(12) 0.0020(10) 0.0132(10) 0.0047(10)
N2 0.0281(12) 0.0342(13) 0.0346(13) 0.0010(11) 0.0130(11) -0.0001(10)
C1 0.0269(14) 0.0340(15) 0.0227(13) -0.0009(12) 0.0053(11) -0.0006(12)
C2 0.0396(16) 0.0317(15) 0.0368(15) 0.0024(13) 0.0222(14) 0.0057(13)
C3 0.0363(16) 0.0327(16) 0.0344(15) -0.0031(13) 0.0123(13) 0.0057(13)
C4 0.0343(15) 0.0293(15) 0.0483(17) 0.0002(14) 0.0164(14) 0.0008(13)
C5 0.0393(16) 0.0324(16) 0.0382(16) -0.0027(13) 0.0235(14) 0.0003(13)
C6 0.053(2) 0.0432(19) 0.0483(19) -0.0008(16) 0.0153(17) -0.0055(16)
C7 0.066(2) 0.045(2) 0.079(3) -0.012(2) 0.034(2) -0.0213(19)
C8 0.092(3) 0.0360(19) 0.086(3) 0.001(2) 0.059(3) -0.005(2)
C9 0.073(3) 0.046(2) 0.070(2) 0.0203(19) 0.047(2) 0.0184(19)
C10 0.0455(18) 0.0436(18) 0.0444(18) 0.0105(15) 0.0252(16) 0.0111(15)
C11 0.0305(16) 0.0417(18) 0.061(2) -0.0021(16) 0.0113(15) 0.0026(14)
C12 0.0404(19) 0.0423(19) 0.083(3) -0.0009(19) 0.0109(19) 0.0084(16)
C13 0.0485(19) 0.0369(17) 0.0498(19) 0.0007(15) 0.0242(16) 0.0081(15)
C14 0.067(2) 0.054(2) 0.0394(18) -0.0119(17) 0.0009(17) 0.0070(19)
C15 0.080(3) 0.119(4) 0.091(3) -0.029(3) -0.006(3) -0.033(3)
C16 0.047(2) 0.045(2) 0.103(3) -0.019(2) 0.030(2) -0.0123(17)
C17 0.0332(15) 0.0306(15) 0.0447(17) -0.0016(14) 0.0152(14) -0.0064(13)
C18 0.0395(17) 0.053(2) 0.0449(18) 0.0098(16) 0.0149(15) -0.0023(16)
C19 0.061(2) 0.068(2) 0.051(2) 0.0108(19) 0.0263(19) -0.010(2)
C20 0.050(2) 0.066(2) 0.071(2) 0.006(2) 0.037(2) -0.0098(19)
C21 0.0306(17) 0.065(2) 0.070(2) 0.009(2) 0.0181(17) -0.0018(17)
C22 0.0362(17) 0.0485(19) 0.0512(19) 0.0044(16) 0.0173(15) -0.0050(15)
C23 0.0370(17) 0.0461(19) 0.0435(18) -0.0144(15) 0.0099(15) -0.0004(15)
C24 0.064(2) 0.047(2) 0.075(3) -0.0192(19) 0.028(2) -0.0146(19)
C25 0.089(3) 0.0345(19) 0.093(3) -0.007(2) 0.047(3) 0.000(2)
C26 0.057(2) 0.0403(18) 0.061(2) 0.0118(17) 0.0277(18) 0.0209(17)
C27 0.0388(17) 0.052(2) 0.059(2) 0.0028(17) 0.0241(16) 0.0151(16)
C28 0.074(3) 0.068(3) 0.074(3) -0.004(2) 0.053(2) 0.001(2)
C29 0.085(3) 0.066(2) 0.047(2) -0.0005(18) 0.038(2) 0.004(2)
C30 0.0541(19) 0.0428(18) 0.0274(15) -0.0026(14) 0.0101(14) 0.0040(16)

loop_
_atom_type_symbol
_atom_type_description
_atom_type_scat_dispersion_real
_atom_type_scat_dispersion_imag
_atom_type_scat_source
C C 0.0033 0.0016 'International Tables Vol C Tables 4.2.6.8 and 6.1.1.4'
H H 0.0000 0.0000 'International Tables Vol C Tables 4.2.6.8 and 6.1.1.4'
N N 0.0061 0.0033 'International Tables Vol C Tables 4.2.6.8 and 6.1.1.4'
Rh Rh -1.1178 0.9187 'International Tables Vol C Tables 4.2.6.8 and 6.1.1.4'
Cl Cl 0.1484 0.1585 'International Tables Vol C Tables 4.2.6.8 and 6.1.1.4'

loop_
_geom_angle_atom_site_label_1
_geom_angle_atom_site_label_2
_geom_angle_atom_site_label_3
_geom_angle
C1 Rh1 Cl1 91.24(7)
C1 Rh1 C23 91.51(11)
C1 Rh1 C26 165.93(11)
C1 Rh1 C27 157.59(12)
C1 Rh1 C30 91.93(11)
C23 Rh1 Cl1 153.81(9)
C23 Rh1 C26 80.92(13)
C23 Rh1 C27 96.85(12)
C23 Rh1 C30 39.06(12)
C26 Rh1 Cl1 90.47(9)
C27 Rh1 Cl1 90.34(9)
C27 Rh1 C26 36.32(11)
C30 Rh1 Cl1 166.59(9)
C30 Rh1 C26 89.61(12)
C30 Rh1 C27 81.83(12)
C1 N1 C2 123.9(2)
C1 N1 C5 121.5(2)
C5 N1 C2 114.6(2)
C1 N2 C4 126.2(2)
C1 N2 C17 118.3(2)
C17 N2 C4 115.2(2)
N1 C1 Rh1 124.19(19)
N1 C1 N2 117.5(2)
N2 C1 Rh1 118.29(18)
N1 C2 H2 108.0
N1 C2 C3 112.2(2)
N1 C2 C11 115.6(2)
C3 C2 H2 108.0
C3 C2 C11 104.6(2)
C11 C2 H2 108.0
C2 C3 C4 110.9(2)
C2 C3 C13 102.1(2)
C2 C3 C14 116.3(2)
C4 C3 C13 110.3(2)
C14 C3 C4 103.2(2)
C14 C3 C13 114.4(2)
N2 C4 C3 109.4(2)
N2 C4 H4 111.2
N2 C4 C16 110.5(2)
C3 C4 H4 111.2
C16 C4 C3 103.1(2)
C16 C4 H4 111.2
C6 C5 N1 119.5(3)
C10 C5 N1 121.3(3)
C10 C5 C6 119.0(3)
C5 C6 H6 119.8
C7 C6 C5 120.4(3)
C7 C6 H6 119.8
C6 C7 H7 119.7
C8 C7 C6 120.7(4)
C8 C7 H7 119.7
C7 C8 H8 120.5
C7 C8 C9 119.1(3)
C9 C8 H8 120.5
C8 C9 H9 119.5
C8 C9 C10 121.0(3)
C10 C9 H9 119.5
C5 C10 C9 119.8(3)
C5 C10 H10 120.1
C9 C10 H10 120.1
C2 C11 H11A 110.7
C2 C11 H11B 110.7
C2 C11 C12 105.2(3)
H11A C11 H11B 108.8
C12 C11 H11A 110.7
C12 C11 H11B 110.7
C11 C12 H12A 110.5
C11 C12 H12B 110.5
H12A C12 H12B 108.7
C13 C12 C11 106.2(3)
C13 C12 H12A 110.5
C13 C12 H12B 110.5
C3 C13 H13A 110.5
C3 C13 H13B 110.5
C12 C13 C3 106.2(2)
C12 C13 H13A 110.5
C12 C13 H13B 110.5
H13A C13 H13B 108.7
C3 C14 H14A 110.7
C3 C14 H14B 110.7
H14A C14 H14B 108.8
C15 C14 C3 105.4(3)
C15 C14 H14A 110.7
C15 C14 H14B 110.7
C14 C15 H15A 110.1
C14 C15 H15B 110.1
H15A C15 H15B 108.4
C16 C15 C14 108.0(3)
C16 C15 H15A 110.1
C16 C15 H15B 110.1
C4 C16 H16A 110.7
C4 C16 H16B 110.7
C15 C16 C4 105.4(3)
C15 C16 H16A 110.7
C15 C16 H16B 110.7
H16A C16 H16B 108.8
C18 C17 N2 119.4(3)
C18 C17 C22 120.1(3)
C22 C17 N2 120.5(3)
C17 C18 H18 120.2
C17 C18 C19 119.6(3)
C19 C18 H18 120.2
C18 C19 H19 119.6
C20 C19 C18 120.8(3)
C20 C19 H19 119.6
C19 C20 H20 120.4
C19 C20 C21 119.2(3)
C21 C20 H20 120.4
C20 C21 H21 119.5
C20 C21 C22 121.1(3)
C22 C21 H21 119.5
C17 C22 H22 120.4
C21 C22 C17 119.2(3)
C21 C22 H22 120.4
Rh1 C23 H23 113.2
C24 C23 Rh1 111.0(2)
C24 C23 H23 113.2
C30 C23 Rh1 71.59(17)
C30 C23 H23 113.2
C30 C23 C24 126.8(3)
C23 C24 H24A 108.8
C23 C24 H24B 108.8
C23 C24 C25 113.6(3)
H24A C24 H24B 107.7
C25 C24 H24A 108.8
C25 C24 H24B 108.8
C24 C25 H25A 109.2
C24 C25 H25B 109.2
C24 C25 C26 112.1(3)
H25A C25 H25B 107.9
C26 C25 H25A 109.2
C26 C25 H25B 109.2
Rh1 C26 H26 114.7
C25 C26 Rh1 110.5(2)
C25 C26 H26 114.7
C27 C26 Rh1 70.38(17)
C27 C26 C25 123.4(3)
C27 C26 H26 114.7
Rh1 C27 H27 114.1
C26 C27 Rh1 73.29(17)
C26 C27 H27 114.1
C26 C27 C28 125.0(3)
C28 C27 Rh1 108.5(2)
C28 C27 H27 114.1
C27 C28 H28A 108.6
C27 C28 H28B 108.6
C27 C28 C29 114.5(3)
H28A C28 H28B 107.6
C29 C28 H28A 108.6
C29 C28 H28B 108.6
C28 C29 H29A 108.8
C28 C29 H29B 108.8
H29A C29 H29B 107.7
C30 C29 C28 114.0(3)
C30 C29 H29A 108.8
C30 C29 H29B 108.8
Rh1 C30 H30 113.7
C23 C30 Rh1 69.35(17)
C23 C30 C29 125.2(3)
C23 C30 H30 113.7
C29 C30 Rh1 113.3(2)
C29 C30 H30 113.7

loop_
_geom_bond_atom_site_label_1
_geom_bond_atom_site_label_2
_geom_bond_distance
Rh1 Cl1 2.4167(8)
Rh1 C1 2.048(3)
Rh1 C23 2.087(3)
Rh1 C26 2.227(3)
Rh1 C27 2.191(3)
Rh1 C30 2.116(3)
N1 C1 1.346(3)
N1 C2 1.474(3)
N1 C5 1.439(3)
N2 C1 1.346(3)
N2 C4 1.497(3)
N2 C17 1.445(3)
C2 H2 0.9800
C2 C3 1.510(4)
C2 C11 1.529(4)
C3 C4 1.527(4)
C3 C13 1.539(4)
C3 C14 1.527(4)
C4 H4 0.9800
C4 C16 1.524(4)
C5 C6 1.389(4)
C5 C10 1.372(4)
C6 H6 0.9300
C6 C7 1.381(4)
C7 H7 0.9300
C7 C8 1.363(5)
C8 H8 0.9300
C8 C9 1.378(5)
C9 H9 0.9300
C9 C10 1.390(4)
C10 H10 0.9300
C11 H11A 0.9700
C11 H11B 0.9700
C11 C12 1.531(4)
C12 H12A 0.9700
C12 H12B 0.9700
C12 C13 1.520(4)
C13 H13A 0.9700
C13 H13B 0.9700
C14 H14A 0.9700
C14 H14B 0.9700
C14 C15 1.515(6)
C15 H15A 0.9700
C15 H15B 0.9700
C15 C16 1.489(6)
C16 H16A 0.9700
C16 H16B 0.9700
C17 C18 1.378(4)
C17 C22 1.383(4)
C18 H18 0.9300
C18 C19 1.383(4)
C19 H19 0.9300
C19 C20 1.372(5)
C20 H20 0.9300
C20 C21 1.374(5)
C21 H21 0.9300
C21 C22 1.380(4)
C22 H22 0.9300
C23 H23 0.9800
C23 C24 1.501(4)
C23 C30 1.405(4)
C24 H24A 0.9700
C24 H24B 0.9700
C24 C25 1.506(5)
C25 H25A 0.9700
C25 H25B 0.9700
C25 C26 1.515(5)
C26 H26 0.9800
C26 C27 1.378(4)
C27 H27 0.9800
C27 C28 1.502(4)
C28 H28A 0.9700
C28 H28B 0.9700
C28 C29 1.520(5)
C29 H29A 0.9700
C29 H29B 0.9700
C29 C30 1.513(4)
C30 H30 0.9800

loop_
_geom_torsion_atom_site_label_1
_geom_torsion_atom_site_label_2
_geom_torsion_atom_site_label_3
_geom_torsion_atom_site_label_4
_geom_torsion
Rh1 C23 C24 C25 -38.5(4)
Rh1 C23 C30 C29 104.6(3)
Rh1 C26 C27 C28 -101.2(3)
Rh1 C27 C28 C29 -31.0(4)
N1 C2 C3 C4 48.6(3)
N1 C2 C3 C13 166.0(2)
N1 C2 C3 C14 -68.8(3)
N1 C2 C11 C12 -155.6(2)
N1 C5 C6 C7 -175.4(3)
N1 C5 C10 C9 175.2(2)
N2 C4 C16 C15 -83.2(4)
N2 C17 C18 C19 -179.5(3)
N2 C17 C22 C21 179.0(3)
C1 N1 C2 C3 -25.7(3)
C1 N1 C2 C11 94.1(3)
C1 N1 C5 C6 -117.8(3)
C1 N1 C5 C10 66.4(3)
C1 N2 C4 C3 23.0(4)
C1 N2 C4 C16 135.9(3)
C1 N2 C17 C18 110.3(3)
C1 N2 C17 C22 -71.7(4)
C2 N1 C1 Rh1 -179.89(18)
C2 N1 C1 N2 -0.2(4)
C2 N1 C5 C6 62.3(3)
C2 N1 C5 C10 -113.5(3)
C2 C3 C4 N2 -46.3(3)
C2 C3 C4 C16 -163.9(2)
C2 C3 C13 C12 -33.5(3)
C2 C3 C14 C15 151.1(3)
C2 C11 C12 C13 10.4(3)
C3 C2 C11 C12 -31.7(3)
C3 C4 C16 C15 33.6(4)
C3 C14 C15 C16 -9.0(5)
C4 N2 C1 Rh1 -179.0(2)
C4 N2 C1 N1 1.3(4)
C4 N2 C17 C18 -63.9(3)
C4 N2 C17 C22 114.1(3)
C4 C3 C13 C12 84.4(3)
C4 C3 C14 C15 29.6(4)
C5 N1 C1 Rh1 0.2(3)
C5 N1 C1 N2 179.9(2)
C5 N1 C2 C3 154.2(2)
C5 N1 C2 C11 -86.0(3)
C5 C6 C7 C8 -0.2(5)
C6 C5 C10 C9 -0.6(4)
C6 C7 C8 C9 -0.1(5)
C7 C8 C9 C10 0.0(5)
C8 C9 C10 C5 0.4(5)
C10 C5 C6 C7 0.5(5)
C11 C2 C3 C4 -77.5(3)
C11 C2 C3 C13 39.9(3)
C11 C2 C3 C14 165.1(3)
C11 C12 C13 C3 14.3(3)
C13 C3 C4 N2 -158.5(2)
C13 C3 C4 C16 83.8(3)
C13 C3 C14 C15 -90.2(4)
C14 C3 C4 N2 78.9(3)
C14 C3 C4 C16 -38.8(3)
C14 C3 C13 C12 -159.9(3)
C14 C15 C16 C4 -15.3(5)
C17 N2 C1 Rh1 7.5(3)
C17 N2 C1 N1 -172.2(2)
C17 N2 C4 C3 -163.3(2)
C17 N2 C4 C16 -50.4(3)
C17 C18 C19 C20 -0.5(5)
C18 C17 C22 C21 -3.1(5)
C18 C19 C20 C21 -1.0(6)
C19 C20 C21 C22 0.5(5)
C20 C21 C22 C17 1.6(5)
C22 C17 C18 C19 2.6(5)
C23 C24 C25 C26 34.7(4)
C24 C23 C30 Rh1 -102.9(3)
C24 C23 C30 C29 1.8(5)
C24 C25 C26 Rh1 -14.5(4)
C24 C25 C26 C27 -94.0(4)
C25 C26 C27 Rh1 102.2(3)
C25 C26 C27 C28 0.9(5)
C26 C27 C28 C29 51.3(5)
C27 C28 C29 C30 25.0(5)
C28 C29 C30 Rh1 -5.5(4)
C28 C29 C30 C23 -86.0(4)
C30 C23 C24 C25 43.8(5)
